data_1532775
loop_
_publ_author_name
'Li Guobao'
'Liu Shixiang'
'Kohn, K.'
'Jing Xiping'
'Liao Fuhui'
'Tian Shujian'
'Saitoh, K.'
'Lin Jianhua'
'Uesu, Y.'
'Terauchi, M.'
'Di Nai-Li'
'Cheng Zhaohua'

_publ_section_title
;
 The structural and electric properties of the perovskite system (Ba Ti
 O3) - (Ba (Fe0.5 Ta0.5) O3)
;
_journal_name_full 'Journal of Solid State Chemistry'
_journal_page_first 1695
_journal_page_last 1703
_journal_volume 177
_journal_year 2004
_chemical_formula_sum 'Ba Fe0.02 O3 Ta0.02 Ti0.96'
_chemical_name_systematic 'Ba ((Ti O3)0.96 ((Fe0.5 Ta0.5) O3)0.04)'
_space_group_IT_number 99
_symmetry_space_group_name_Hall 'P 4 -2'
_symmetry_space_group_name_H-M 'P 4 m m'
_cell_angle_alpha 90
_cell_angle_beta 90
_cell_angle_gamma 90
_cell_formula_units_Z 1
_cell_length_a 4.001
_cell_length_b 4.001
_cell_length_c 4.0222
_cell_volume 64.387
_citation_journal_id_ASTM JSSCBI
_cod_data_source_file LiGuobao_JSSCBI_2004_1706.cif
_cod_data_source_block Ba1Fe0.02O3Ta0.02Ti0.96
_cod_original_cell_volume 64.38738
_cod_original_formula_sum 'Ba1 Fe0.02 O3 Ta0.02 Ti0.96'
_cod_database_code 1532775

loop_
_symmetry_equiv_pos_as_xyz
x,y,z
-y,x,z
-x,-y,z
y,-x,z
-x,y,z
-y,-x,z
x,-y,z
y,x,z

loop_
_atom_site_label
_atom_site_type_symbol
_atom_site_fract_x
_atom_site_fract_y
_atom_site_fract_z
_atom_site_occupancy
_atom_site_U_iso_or_equiv
Ti1 Ti+4 0.5 0.5 0.4916 0.96 0.0
Ba1 Ba+2 0 0 0 1 0.0
O1 O-2 0.5 0 0.5219 1 0.0
Fe1 Fe+3 0.5 0.5 0.4916 0.02 0.0
O2 O-2 0.5 0.5 0.0027 1 0.0
Ta1 Ta+5 0.5 0.5 0.4916 0.02 0.0
